data_4000704
loop_
_publ_author_name
'Massin, Julien'
'Dayoub, Wissam'
'Mulatier, Jean-Christophe'
'Aronica, Christophe'
'Bretonni\`ere, Yann'
'Andraud, Chantal'

_publ_section_title
;
 Near-Infrared Solid-State Emitters Based on Isophorone: Synthesis,
 Crystal Structure and Spectroscopic Properties.&#x2020;
;
_journal_issue 3
_journal_name_full 'Chemistry of Materials'
_journal_page_first 862
_journal_paper_doi 10.1021/cm102165r
_journal_volume 23
_journal_year 2011
_chemical_formula_moiety 'C23 H27 N3'
_chemical_formula_sum 'C23 H27 N3'
_chemical_formula_weight 345.49
_space_group_IT_number 14
_symmetry_cell_setting monoclinic
_symmetry_space_group_name_Hall '-P 2ybc'
_symmetry_space_group_name_H-M 'P 1 21/c 1'
_atom_sites_solution_hydrogens geom
_atom_sites_solution_primary direct
_audit_creation_date 09-06-12
_audit_creation_method CRYSTALS_ver_12.85
_cell_angle_alpha 90
_cell_angle_beta 96.544(5)
_cell_angle_gamma 90
_cell_formula_units_Z 4
_cell_length_a 8.358(5)
_cell_length_b 17.836(5)
_cell_length_c 13.891(5)
_cell_measurement_reflns_used 0
_cell_measurement_temperature 293
_cell_measurement_theta_max 0
_cell_measurement_theta_min 0
_cell_volume 2057.3(15)
_computing_cell_refinement 'USER DEFINED CELL REFINEMENT'
_computing_data_collection 'USER DEFINED DATA COLLECTION'
_computing_data_reduction 'USER DEFINED DATA REDUCTION'
_computing_molecular_graphics 'CAMERON (Watkin et al., 1996)'
_computing_publication_material 'CRYSTALS (Betteridge et al., 2003)'
_computing_structure_refinement 'CRYSTALS (Betteridge et al., 2003)'
_computing_structure_solution 'SHELXS 86 (Sheldrick, 1986)'
_diffrn_ambient_temperature 293
_diffrn_measured_fraction_theta_full 0.995
_diffrn_measured_fraction_theta_max 0.876
_diffrn_measurement_device Unknown
_diffrn_measurement_device_type Serial
_diffrn_measurement_method \w/2\q
_diffrn_radiation_monochromator graphite
_diffrn_radiation_type 'Mo K\a'
_diffrn_radiation_wavelength 0.71069
_diffrn_reflns_av_R_equivalents NaN
_diffrn_reflns_limit_h_max 11
_diffrn_reflns_limit_h_min -11
_diffrn_reflns_limit_k_max 24
_diffrn_reflns_limit_k_min 0
_diffrn_reflns_limit_l_max 18
_diffrn_reflns_limit_l_min 0
_diffrn_reflns_number 4953
_diffrn_reflns_theta_full 25.813
_diffrn_reflns_theta_max 29.333
_diffrn_reflns_theta_min 3.165
_diffrn_standards_number 0
_exptl_absorpt_coefficient_mu 0.066
_exptl_absorpt_correction_T_max 1.0000
_exptl_absorpt_correction_T_min 1.0000
_exptl_absorpt_correction_type none
_exptl_crystal_colour red
_exptl_crystal_density_diffrn 1.115
_exptl_crystal_density_method 'not measured'
_exptl_crystal_description plate
_exptl_crystal_F_000 744
_exptl_crystal_size_max 0.1
_exptl_crystal_size_mid 0.1
_exptl_crystal_size_min 0.1
_refine_diff_density_max 0.72
_refine_diff_density_min -0.80
_refine_ls_extinction_coef 380(90)
_refine_ls_extinction_method 'Larson (1970), Equation 22'
_refine_ls_goodness_of_fit_ref 1.0812
_refine_ls_hydrogen_treatment mixed
_refine_ls_matrix_type full
_refine_ls_number_parameters 337
_refine_ls_number_reflns 4943
_refine_ls_number_restraints 137
_refine_ls_R_factor_all 0.2267
_refine_ls_R_factor_gt 0.1837
_refine_ls_shift/su_max 0.029445
_refine_ls_structure_factor_coef Fsqd
_refine_ls_weighting_details
;
 Method, part 1, Chebychev polynomial, (Watkin, 1994, Prince, 1982) 
 [weight] = 1.0/[A~0~*T~0~(x)+A~1~*T~1~(x) ... +A~n-1~]*T~n-1~(x)] 
 where A~i~ are the Chebychev coefficients listed below and x= Fcalc/Fmax 
 Method = Robust Weighting (Prince, 1982) 
 W = [weight] * [1-(deltaF/6*sigmaF)^2^]^2^ 
 A~i~ are: 
 0.112E+04 0.125E+04 375. 
;
_refine_ls_weighting_scheme calc
_refine_ls_wR_factor_all 0.2151
_refine_ls_wR_factor_gt 0.2101
_refine_ls_wR_factor_ref 0.2151
_reflns_limit_h_max 11
_reflns_limit_h_min -11
_reflns_limit_k_max 24
_reflns_limit_k_min 0
_reflns_limit_l_max 18
_reflns_limit_l_min 0
_reflns_number_gt 2705
_reflns_number_total 101
_reflns_threshold_expression I>2.0\s(I)
_oxford_diffrn_Wilson_B_factor 0.00
_oxford_diffrn_Wilson_scale 0.00
_oxford_refine_ls_r_factor_ref 0.2267
_oxford_refine_ls_scale 7.8(7)
_oxford_reflns_number_all 4943
_oxford_reflns_threshold_expression_ref I>-10.0\s(I)
_oxford_structure_analysis_title 'jmjcm in P 1 21/m 1'
_cod_data_source_file cm102165r_si_002.cif
_cod_data_source_block JMdiethyl
_cod_depositor_comments
;
The following automatic conversions were performed:

'_symmetry_cell_setting' value 'Monoclinic' changed to 'monoclinic'
according to /home/saulius/struct/CIF-dictionaries/cif_core.dic
dictionary named 'cif_core.dic' version 2.4.1 from 2010-06-29.

Automatic conversion script
Id: cif_fix_values 1715 2011-07-08 13:25:40Z adriana 
;
_cod_original_sg_symbol_H-M 'P 1 21/c 1 '
_cod_database_code 4000704

loop_
_symmetry_equiv_pos_as_xyz
x,y,z
-x,-y,-z
-x,y+1/2,-z+1/2
x,-y+1/2,z+1/2

loop_
_atom_site_label
_atom_site_type_symbol
_atom_site_fract_x
_atom_site_fract_y
_atom_site_fract_z
_atom_site_U_iso_or_equiv
_atom_site_occupancy
_atom_site_adp_type
_atom_site_refinement_flags_posn
N1 N 0.5188(9) 0.1989(3) 0.1279(4) 0.0616 1.0000 Uani D
C2 C 0.6239(7) 0.0727(4) 0.3335(5) 0.0460 1.0000 Uani D
C3 C 0.5959(8) 0.1713(4) 0.2136(5) 0.0455 1.0000 Uani D
C4 C 0.7360(7) 0.1147(4) 0.3943(4) 0.0413 1.0000 Uani D
C5 C 0.8095(7) 0.0886(4) 0.4874(4) 0.0455 1.0000 Uani D
C6 C 0.7726(8) 0.1868(4) 0.3618(5) 0.0484 1.0000 Uani D
C7 C 0.8608(10) -0.1769(4) 0.7672(5) 0.0522 1.0000 Uani .
C8 C 0.7040(8) 0.2138(4) 0.2736(5) 0.0502 1.0000 Uani D
C9 C 0.9720(10) 0.0456(4) 0.6855(5) 0.0513 1.0000 Uani D
C10 C 0.9819(10) 0.0261(4) 0.7917(5) 0.0511 1.0000 Uani D
C11 C 0.5598(7) 0.0993(4) 0.2440(5) 0.0485 1.0000 Uani D
C12 C 0.8225(8) -0.0738(4) 0.6511(5) 0.0454 1.0000 Uani D
C13 C 0.8592(7) -0.0035(4) 0.6218(4) 0.0411 1.0000 Uani D
C14 C 0.8920(8) -0.1054(4) 0.7398(5) 0.0449 1.0000 Uani D
C15 C 0.7855(7) 0.0225(4) 0.5283(4) 0.0453 1.0000 Uani D
C16 C 0.7600(12) -0.2228(4) 0.7044(6) 0.0608 1.0000 Uani .
C17 C 1.0102(10) -0.0588(4) 0.8052(5) 0.0516 1.0000 Uani D
C18 C 0.4427(9) 0.1561(4) 0.0511(5) 0.0618 1.0000 Uani D
C19 C 0.9295(10) -0.2084(4) 0.8549(6) 0.0596 1.0000 Uani .
N20 N 0.6699(10) -0.2599(4) 0.6539(5) 0.0750 1.0000 Uani .
C21 C 0.5693(11) 0.2719(4) 0.0904(5) 0.0644 1.0000 Uani D
C22 C 1.1257(13) 0.0685(5) 0.8474(6) 0.0981 1.0000 Uani D
N23 N 0.9855(10) -0.2367(4) 0.9241(6) 0.0907 1.0000 Uani .
C24 C 0.8254(12) 0.0482(4) 0.8316(6) 0.0728 1.0000 Uani D
C25 C 0.5411(11) 0.1066(4) -0.0021(6) 0.0899 1.0000 Uani D
C26 C 0.4627(12) 0.3350(4) 0.1221(7) 0.0963 1.0000 Uani D
H21 H 0.593(2) 0.0262(11) 0.3534(15) 0.059(2) 1.0000 Uiso D
H51 H 0.8815(19) 0.1217(12) 0.5234(15) 0.056(2) 1.0000 Uiso D
H61 H 0.8427(19) 0.2174(12) 0.4018(15) 0.056(2) 1.0000 Uiso D
H81 H 0.729(2) 0.2624(11) 0.2546(15) 0.062(2) 1.0000 Uiso D
H92 H 1.077(3) 0.0409(18) 0.6648(18) 0.063(2) 1.0000 Uiso D
H91 H 0.935(4) 0.0974(13) 0.6770(19) 0.063(2) 1.0000 Uiso D
H111 H 0.4939(18) 0.0687(12) 0.2039(15) 0.057(2) 1.0000 Uiso D
H121 H 0.7486(19) -0.1018(12) 0.6109(15) 0.055(2) 1.0000 Uiso D
H151 H 0.7150(19) -0.0101(12) 0.4932(15) 0.058(2) 1.0000 Uiso D
H171 H 1.003(4) -0.0720(15) 0.8731(16) 0.063(2) 1.0000 Uiso D
H172 H 1.116(3) -0.0709(15) 0.789(2) 0.063(2) 1.0000 Uiso D
H211 H 0.678(3) 0.2819(15) 0.118(2) 0.081(2) 1.0000 Uiso D
H212 H 0.565(4) 0.2701(15) 0.0206(16) 0.081(2) 1.0000 Uiso D
H222 H 1.153(6) 0.047(3) 0.911(2) 0.139(2) 1.0000 Uiso D
H221 H 1.217(4) 0.065(3) 0.811(3) 0.139(2) 1.0000 Uiso D
H223 H 1.097(5) 0.1200(15) 0.854(4) 0.139(2) 1.0000 Uiso D
H242 H 0.833(4) 0.036(3) 0.9000(18) 0.115(2) 1.0000 Uiso D
H241 H 0.806(5) 0.1012(13) 0.823(4) 0.115(2) 1.0000 Uiso D
H243 H 0.736(3) 0.022(3) 0.797(3) 0.115(2) 1.0000 Uiso D
H252 H 0.473(4) 0.076(3) -0.048(4) 0.133(2) 1.0000 Uiso D
H251 H 0.609(6) 0.1363(16) -0.038(4) 0.133(2) 1.0000 Uiso D
H253 H 0.607(6) 0.075(3) 0.043(2) 0.133(2) 1.0000 Uiso D
H262 H 0.520(4) 0.3812(14) 0.121(5) 0.144(2) 1.0000 Uiso D
H261 H 0.435(7) 0.326(2) 0.187(2) 0.144(2) 1.0000 Uiso D
H263 H 0.365(4) 0.339(3) 0.078(3) 0.144(2) 1.0000 Uiso D
H181 H 0.3569 0.1820 0.0121 0.0724 1.0000 Uiso D
H182 H 0.3708 0.1137 0.0910 0.0724 1.0000 Uiso .

loop_
_atom_site_aniso_label
_atom_site_aniso_U_11
_atom_site_aniso_U_22
_atom_site_aniso_U_33
_atom_site_aniso_U_23
_atom_site_aniso_U_13
_atom_site_aniso_U_12
N1 0.079(5) 0.055(4) 0.048(4) 0.018(3) -0.006(4) -0.007(4)
C2 0.043(4) 0.038(4) 0.056(5) 0.012(3) 0.003(4) -0.011(4)
C3 0.047(4) 0.044(4) 0.044(4) 0.011(3) -0.001(4) 0.009(4)
C4 0.042(4) 0.038(4) 0.042(4) 0.002(3) 0.000(3) 0.009(4)
C5 0.045(4) 0.045(4) 0.047(4) 0.002(3) 0.006(4) -0.007(4)
C6 0.042(4) 0.051(4) 0.051(4) 0.000(3) 0.000(4) -0.004(4)
C7 0.061(5) 0.050(5) 0.044(4) 0.004(4) -0.003(4) -0.001(4)
C8 0.066(5) 0.038(4) 0.046(4) 0.012(3) 0.006(4) -0.003(4)
C9 0.053(5) 0.058(5) 0.044(4) 0.008(4) 0.008(4) -0.008(4)
C10 0.054(5) 0.056(5) 0.043(4) -0.002(4) 0.004(4) -0.001(4)
C11 0.046(5) 0.046(4) 0.051(4) 0.005(4) -0.005(4) -0.017(4)
C12 0.044(4) 0.044(4) 0.046(4) 0.001(3) -0.003(4) -0.001(4)
C13 0.037(4) 0.049(4) 0.039(4) 0.003(3) 0.013(3) 0.005(4)
C14 0.043(4) 0.051(4) 0.039(4) -0.004(3) 0.001(4) 0.011(4)
C15 0.048(5) 0.044(4) 0.043(4) 0.001(3) 0.000(4) 0.002(4)
C16 0.087(7) 0.044(4) 0.049(5) 0.003(4) -0.003(5) 0.008(5)
C17 0.048(5) 0.058(5) 0.047(4) 0.013(4) -0.003(4) -0.005(4)
C18 0.055(5) 0.077(6) 0.050(5) 0.005(4) -0.009(4) 0.007(5)
C19 0.055(5) 0.058(5) 0.066(6) 0.019(4) 0.006(5) 0.018(5)
N20 0.086(6) 0.063(5) 0.077(5) -0.014(4) 0.016(5) -0.003(5)
C21 0.069(6) 0.071(6) 0.052(5) 0.026(4) 0.003(5) -0.002(5)
C22 0.124(10) 0.092(7) 0.069(6) 0.008(5) -0.029(6) -0.066(7)
N23 0.081(6) 0.096(6) 0.091(5) 0.036(5) -0.005(5) -0.007(6)
C24 0.102(8) 0.055(5) 0.066(6) -0.006(4) 0.030(6) -0.002(6)
C25 0.099(9) 0.077(6) 0.090(7) -0.011(5) -0.005(7) 0.014(7)
C26 0.080(8) 0.054(5) 0.157(10) 0.030(6) 0.023(8) 0.005(6)

loop_
_atom_type_symbol
_atom_type_scat_dispersion_real
_atom_type_scat_dispersion_imag
_atom_type_scat_Cromer_Mann_a1
_atom_type_scat_Cromer_Mann_b1
_atom_type_scat_Cromer_Mann_a2
_atom_type_scat_Cromer_Mann_b2
_atom_type_scat_Cromer_Mann_a3
_atom_type_scat_Cromer_Mann_b3
_atom_type_scat_Cromer_Mann_a4
_atom_type_scat_Cromer_Mann_b4
_atom_type_scat_Cromer_Mann_c
_atom_type_scat_source
C 0.0033 0.0016 2.3100 20.8439 1.0200 10.2075 1.5886 0.5687 0.8650 51.6512 0.2156 'International Tables Vol C 4.2.6.8 and 6.1.1.4'
H 0.0000 0.0000 0.4930 10.5109 0.3229 26.1257 0.1402 3.1424 0.0408 57.7998 0.0030 'International Tables Vol C 4.2.6.8 and 6.1.1.4'
N 0.0061 0.0033 12.2126 0.0057 3.1322 9.8933 2.0125 28.9975 1.1663 0.5826 -11.5290 'International Tables Vol C 4.2.6.8 and 6.1.1.4'
O 0.0106 0.0060 3.0485 13.2771 2.2868 5.7011 1.5463 0.3239 0.8670 32.9089 0.2508 'International Tables Vol C 4.2.6.8 and 6.1.1.4'

loop_
_geom_angle_atom_site_label_1
_geom_angle_atom_site_label_2
_geom_angle_atom_site_label_3
_geom_angle
_geom_angle_publ_flag
C3 N1 C18 126.0(6) yes
C3 N1 C21 119.6(7) yes
C18 N1 C21 109.4(5) yes
C4 C2 C11 121.5(6) yes
C4 C2 H21 119.3(14) no
C11 C2 H21 119.2(14) no
N1 C3 C8 122.2(7) yes
N1 C3 C11 119.7(7) yes
C8 C3 C11 118.1(6) yes
C2 C4 C5 123.5(6) yes
C2 C4 C6 116.7(6) yes
C5 C4 C6 119.7(6) yes
C4 C5 C15 126.7(6) yes
C4 C5 H51 117.0(14) no
C15 C5 H51 116.3(14) no
C4 C6 C8 121.4(7) yes
C4 C6 H61 119.1(14) no
C8 C6 H61 119.4(14) no
C14 C7 C16 119.5(7) yes
C14 C7 C19 123.0(8) yes
C16 C7 C19 117.5(7) yes
C3 C8 C6 121.3(6) yes
C3 C8 H81 119.3(14) no
C6 C8 H81 119.4(14) no
C10 C9 C13 113.8(6) yes
C10 C9 H92 108.9(17) no
C13 C9 H92 107.9(17) no
C10 C9 H91 108.5(16) no
C13 C9 H91 108.2(17) no
H92 C9 H91 109.4(18) no
C9 C10 C17 109.7(6) yes
C9 C10 C22 109.2(6) yes
C17 C10 C22 108.6(6) yes
C9 C10 C24 109.9(7) yes
C17 C10 C24 109.6(6) yes
C22 C10 C24 109.9(6) yes
C3 C11 C2 120.9(6) yes
C3 C11 H111 119.9(14) no
C2 C11 H111 119.2(14) no
C13 C12 C14 122.8(7) yes
C13 C12 H121 118.2(14) no
C14 C12 H121 119.0(14) no
C9 C13 C12 120.5(6) yes
C9 C13 C15 121.2(6) yes
C12 C13 C15 118.3(7) yes
C12 C14 C7 122.8(7) yes
C12 C14 C17 118.5(6) yes
C7 C14 C17 118.6(7) yes
C13 C15 C5 126.5(6) yes
C13 C15 H151 116.8(14) no
C5 C15 H151 116.7(14) no
C7 C16 N20 176.9(10) yes
C10 C17 C14 112.7(6) yes
C10 C17 H171 109.2(16) no
C14 C17 H171 109.8(17) no
C10 C17 H172 109.0(17) no
C14 C17 H172 106.8(17) no
H171 C17 H172 109.3(18) no
N1 C18 C25 118.7(7) yes
N1 C18 H181 114.2 no
C25 C18 H181 115.5 no
N1 C18 H182 102.0 no
C25 C18 H182 101.6 no
H181 C18 H182 100.9 no
C7 C19 N23 177.2(10) yes
N1 C21 C26 110.3(7) yes
N1 C21 H211 108.7(17) no
C26 C21 H211 107.8(17) no
N1 C21 H212 110.2(17) no
C26 C21 H212 110.7(17) no
H211 C21 H212 109.0(18) no
C10 C22 H222 110.3(18) no
C10 C22 H221 109.0(18) no
H222 C22 H221 109.5(18) no
C10 C22 H223 109.0(18) no
H222 C22 H223 109.4(18) no
H221 C22 H223 109.6(18) no
C10 C24 H242 109.5(18) no
C10 C24 H241 110.0(18) no
H242 C24 H241 109.3(18) no
C10 C24 H243 109.9(18) no
H242 C24 H243 109.8(18) no
H241 C24 H243 108.3(18) no
C18 C25 H252 110.6(18) no
C18 C25 H251 109.4(18) no
H252 C25 H251 107.7(18) no
C18 C25 H253 109.4(18) no
H252 C25 H253 110.4(18) no
H251 C25 H253 109.2(18) no
C21 C26 H262 108.6(18) no
C21 C26 H261 110.9(18) no
H262 C26 H261 109.3(18) no
C21 C26 H263 110.2(18) no
H262 C26 H263 108.2(18) no
H261 C26 H263 109.7(18) no

loop_
_geom_bond_atom_site_label_1
_geom_bond_atom_site_label_2
_geom_bond_distance
_geom_bond_publ_flag
N1 C3 1.378(8) yes
N1 C18 1.405(9) yes
N1 C21 1.480(8) yes
C2 C4 1.404(9) yes
C2 C11 1.381(9) yes
C2 H21 0.92(2) no
C3 C8 1.384(9) yes
C3 C11 1.396(9) yes
C4 C5 1.444(8) yes
C4 C6 1.407(9) yes
C5 C15 1.334(8) yes
C5 H51 0.94(2) no
C6 C8 1.379(9) yes
C6 H61 0.937(19) no
C7 C14 1.363(9) yes
C7 C16 1.405(10) yes
C7 C19 1.404(10) yes
C8 H81 0.94(2) no
C9 C10 1.508(9) yes
C9 C13 1.500(9) yes
C9 H92 0.96(2) no
C9 H91 0.976(19) no
C10 C17 1.540(9) yes
C10 C22 1.550(10) yes
C10 C24 1.529(11) yes
C11 H111 0.92(2) no
C12 C13 1.364(8) yes
C12 C14 1.419(9) yes
C12 H121 0.93(2) no
C13 C15 1.448(8) yes
C14 C17 1.513(9) yes
C15 H151 0.93(2) no
C16 N20 1.173(9) yes
C17 H171 0.980(19) no
C17 H172 0.96(2) no
C18 C25 1.462(10) yes
C18 H181 0.965 no
C18 H182 1.147 no
C19 N23 1.139(9) yes
C21 C26 1.531(11) yes
C21 H211 0.96(2) no
C21 H212 0.97(2) no
C22 H222 0.96(2) no
C22 H221 0.96(2) no
C22 H223 0.96(2) no
C24 H242 0.97(2) no
C24 H241 0.96(2) no
C24 H243 0.97(2) no
C25 H252 0.98(2) no
C25 H251 0.96(2) no
C25 H253 0.97(2) no
C26 H262 0.96(2) no
C26 H261 0.97(2) no
C26 H263 0.97(2) no

loop_
_geom_hbond_atom_site_label_D
_geom_hbond_atom_site_label_H
_geom_hbond_atom_site_label_A
_geom_hbond_site_symmetry_A
_geom_hbond_angle_DHA
_geom_hbond_distance_DH
_geom_hbond_distance_HA
_geom_hbond_distance_DA
_geom_hbond_publ_flag
C18 H181 N20 3_655 134 0.96 2.52 3.260(10) yes

loop_
_oxford_twin_element_scale_factors
0.467(5)
0.533(5)

loop_
_cod_related_entry_id
_cod_related_entry_database
_cod_related_entry_code
1 ChemSpider 30658420
